data_7216206
loop_
_publ_author_name
'Thomas, Lynne H.'
'Klapwijk, Anneke R.'
'Wales, Craig'
'Wilson, Chick C.'

_publ_section_title
;
 Intermolecular hydrogen transfer and solubility tuning in multi-component
 molecular crystals of the API piroxicam
;
_journal_issue 26
_journal_name_full CrystEngComm
_journal_page_first 5924
_journal_paper_doi 10.1039/c4ce00246f
_journal_volume 16
_journal_year 2014
_chemical_formula_moiety '4(C15 H12 N3 O4 S), 4(C3 H5 N2), C2 H3 N'
_chemical_formula_sum 'C74 H71 N21 O16 S4'
_chemical_formula_weight 1638.76
_chemical_name_systematic
;
 ?
;
_space_group_IT_number 14
_symmetry_cell_setting monoclinic
_symmetry_space_group_name_Hall '-P 2yn'
_symmetry_space_group_name_H-M 'P 1 21/n 1'
_atom_sites_solution_hydrogens mixed
_atom_sites_solution_primary direct
_atom_sites_solution_secondary difmap
_audit_creation_method SHELXL-97
_cell_angle_alpha 90.00
_cell_angle_beta 97.0680(10)
_cell_angle_gamma 90.00
_cell_formula_units_Z 2
_cell_length_a 6.91030(10)
_cell_length_b 22.1444(5)
_cell_length_c 25.1813(5)
_cell_measurement_reflns_used 56462
_cell_measurement_temperature 100(2)
_cell_measurement_theta_max 27.10
_cell_measurement_theta_min 1
_cell_volume 3824.07(13)
_computing_cell_refinement 'HKL Scalepack (Otwinowski & Minor 1997)'
_computing_data_collection 'Collect (Bruker AXS BV, 1997-2004)'
_computing_data_reduction 'HKL Denzo & Scalepack(Otwinowski,Minor 1997)'
_computing_structure_refinement 'SHELXL-97 (Sheldrick, 2008)'
_computing_structure_solution 'SHELXS-97 (Sheldrick, 2008)'
_diffrn_ambient_temperature 100(2)
_diffrn_measured_fraction_theta_full 0.999
_diffrn_measured_fraction_theta_max 0.999
_diffrn_measurement_device_type KappaCCD
_diffrn_measurement_method 'CCD; rotation images'
_diffrn_radiation_monochromator graphite
_diffrn_radiation_source 'fine-focus sealed tube'
_diffrn_radiation_type MoK\a
_diffrn_radiation_wavelength 0.71073
_diffrn_reflns_av_R_equivalents 0.1572
_diffrn_reflns_av_sigmaI/netI 0.1152
_diffrn_reflns_limit_h_max 8
_diffrn_reflns_limit_h_min -8
_diffrn_reflns_limit_k_max 28
_diffrn_reflns_limit_k_min -28
_diffrn_reflns_limit_l_max 32
_diffrn_reflns_limit_l_min -3
_diffrn_reflns_number 55396
_diffrn_reflns_theta_full 27.08
_diffrn_reflns_theta_max 27.08
_diffrn_reflns_theta_min 1.63
_exptl_absorpt_coefficient_mu 0.207
_exptl_absorpt_correction_T_max 1.0000
_exptl_absorpt_correction_T_min 0.732
_exptl_absorpt_correction_type multi-scan
_exptl_absorpt_process_details 'SADABS (Blessing, 1997)'
_exptl_crystal_density_diffrn 1.423
_exptl_crystal_density_method 'not measured'
_exptl_crystal_F_000 1708
_refine_diff_density_max 0.327
_refine_diff_density_min -0.389
_refine_diff_density_rms 0.065
_refine_ls_extinction_method none
_refine_ls_goodness_of_fit_ref 0.978
_refine_ls_hydrogen_treatment mixed
_refine_ls_matrix_type full
_refine_ls_number_parameters 592
_refine_ls_number_reflns 8406
_refine_ls_number_restraints 0
_refine_ls_restrained_S_all 0.978
_refine_ls_R_factor_all 0.1322
_refine_ls_R_factor_gt 0.0572
_refine_ls_shift/su_max 0.000
_refine_ls_shift/su_mean 0.000
_refine_ls_structure_factor_coef Fsqd
_refine_ls_weighting_details 'calc w=1/[\s^2^(Fo^2^)+(0.0666P)^2^+0.0000P] where P=(Fo^2^+2Fc^2^)/3'
_refine_ls_weighting_scheme calc
_refine_ls_wR_factor_gt 0.1219
_refine_ls_wR_factor_ref 0.1456
_reflns_number_gt 4565
_reflns_number_total 8406
_reflns_threshold_expression >2sigma(I)
_cod_data_source_file c4ce00246f2.cif
_cod_data_source_block shelxl
_cod_depositor_comments 'Adding full bibliography for 7216204--7216215.cif.'
_cod_original_sg_symbol_H-M P21/n
_cod_database_code 7216206

loop_
_symmetry_equiv_pos_as_xyz
'x, y, z'
'-x+1/2, y+1/2, -z+1/2'
'-x, -y, -z'
'x-1/2, -y-1/2, z-1/2'

loop_
_atom_site_label
_atom_site_type_symbol
_atom_site_fract_x
_atom_site_fract_y
_atom_site_fract_z
_atom_site_U_iso_or_equiv
_atom_site_adp_type
_atom_site_occupancy
_atom_site_symmetry_multiplicity
_atom_site_calc_flag
_atom_site_refinement_flags
_atom_site_disorder_assembly
_atom_site_disorder_group
N11 N 1.1606(7) 0.5239(2) 0.43875(19) 0.0315(12) Uani 0.50 1 d P . .
C37 C 1.1217(8) 0.5597(3) 0.4681(2) 0.0230(13) Uani 0.50 1 d P . .
C38 C 1.0714(8) 0.6056(3) 0.5059(2) 0.0260(14) Uani 0.50 1 d P . .
H38A H 0.9751 0.5897 0.5265 0.039 Uiso 0.50 1 calc PR . .
H38B H 1.0202 0.6406 0.4865 0.039 Uiso 0.50 1 calc PR . .
H38C H 1.1860 0.6166 0.5294 0.039 Uiso 0.50 1 calc PR . .
H12 H 0.469(4) 0.8922(13) 0.1804(12) 0.037(9) Uiso 1 1 d . . .
H3 H 1.000(4) 0.4048(13) 0.1891(12) 0.030(9) Uiso 1 1 d . . .
H2 H 0.911(4) 0.3803(14) 0.1330(12) 0.034(9) Uiso 1 1 d . . .
H13 H 0.387(4) 0.9106(13) 0.1214(11) 0.020(8) Uiso 1 1 d . . .
H14 H 0.280(4) 0.7268(14) 0.2625(11) 0.032(9) Uiso 1 1 d . . .
H10 H 0.772(4) 0.5703(14) 0.2667(12) 0.038(9) Uiso 1 1 d . . .
H7 H 0.764(4) 0.6798(14) 0.2193(12) 0.036(9) Uiso 1 1 d . . .
H1 H 1.022(5) 0.4447(15) 0.1401(12) 0.046(10) Uiso 1 1 d . . .
H22 H 0.210(5) 0.9403(16) 0.2377(13) 0.055(11) Uiso 1 1 d . . .
H24 H 0.504(4) 0.8475(13) 0.1284(11) 0.024(8) Uiso 1 1 d . . .
H31 H 0.773(5) 0.8552(16) 0.2584(13) 0.054(11) Uiso 1 1 d . . .
H32 H 0.229(4) 1.1076(14) 0.2793(12) 0.036(10) Uiso 1 1 d . . .
S1 S 0.61019(10) 0.45682(3) 0.10221(3) 0.0244(2) Uani 1 1 d . . .
O3 O 0.7856(3) 0.60328(9) 0.20315(8) 0.0301(5) Uani 1 1 d . . .
N1 N 0.7461(3) 0.44500(10) 0.15937(9) 0.0227(6) Uani 1 1 d . . .
O2 O 0.4192(3) 0.47399(9) 0.11296(7) 0.0278(5) Uani 1 1 d . . .
O1 O 0.6276(3) 0.40592(9) 0.06807(7) 0.0291(5) Uani 1 1 d . . .
O4 O 0.7314(3) 0.42856(9) 0.26652(7) 0.0263(5) Uani 1 1 d . . .
C8 C 0.7556(4) 0.49682(13) 0.19456(11) 0.0226(7) Uani 1 1 d . . .
N2 N 0.7558(3) 0.53000(11) 0.28425(9) 0.0251(6) Uani 1 1 d . A .
C4 C 0.7290(4) 0.51920(13) 0.07792(11) 0.0222(7) Uani 1 1 d . . .
C10 C 0.7453(4) 0.48175(13) 0.25069(11) 0.0225(7) Uani 1 1 d . . .
C3 C 0.7997(4) 0.56216(13) 0.11637(11) 0.0239(7) Uani 1 1 d . . .
C7 C 0.7783(4) 0.55499(13) 0.17457(11) 0.0226(7) Uani 1 1 d . . .
C1 C 0.9274(4) 0.61705(14) 0.04569(12) 0.0304(8) Uani 1 1 d . . .
H1A H 0.9927 0.6506 0.0345 0.036 Uiso 1 1 calc R . .
C6 C 0.8621(4) 0.57293(14) 0.00887(12) 0.0292(7) Uani 1 1 d . . .
H6 H 0.8857 0.5766 -0.0266 0.035 Uiso 1 1 calc R . .
C9 C 0.9371(5) 0.41690(16) 0.15428(15) 0.0290(8) Uani 1 1 d . . .
C5 C 0.7615(4) 0.52332(13) 0.02479(11) 0.0259(7) Uani 1 1 d . . .
H5 H 0.7168 0.4934 0.0004 0.031 Uiso 1 1 calc R . .
C11 C 0.7377(5) 0.53224(14) 0.33869(12) 0.0316(8) Uani 1 1 d . . .
C2 C 0.8971(4) 0.61221(13) 0.09934(12) 0.0274(7) Uani 1 1 d . . .
H2A H 0.9417 0.6423 0.1236 0.033 Uiso 1 1 calc R . .
S2 S 0.09059(11) 0.82700(3) 0.09394(3) 0.0261(2) Uani 1 1 d . . .
O7 O 0.3032(3) 0.68885(9) 0.20073(7) 0.0276(5) Uani 1 1 d . . .
O8 O 0.2165(3) 0.86442(8) 0.25694(7) 0.0260(5) Uani 1 1 d . . .
N5 N 0.2614(3) 0.76491(11) 0.27844(9) 0.0235(6) Uani 1 1 d . . .
O6 O 0.0989(3) 0.87535(9) 0.05651(8) 0.0319(5) Uani 1 1 d . . .
C25 C 0.2586(4) 0.76415(13) 0.33399(11) 0.0218(7) Uani 1 1 d . . .
N4 N 0.2271(3) 0.84379(10) 0.14965(9) 0.0249(6) Uani 1 1 d . . .
O5 O -0.0966(3) 0.80829(9) 0.10663(8) 0.0311(5) Uani 1 1 d . . .
C20 C 0.2976(4) 0.72500(13) 0.11171(11) 0.0228(7) Uani 1 1 d . . .
C19 C 0.3985(4) 0.67495(13) 0.09588(11) 0.0263(7) Uani 1 1 d . . .
H19 H 0.4540 0.6477 0.1214 0.032 Uiso 1 1 calc R . .
C23 C 0.2489(4) 0.79376(12) 0.18711(11) 0.0213(6) Uani 1 1 d . . .
C24 C 0.2393(4) 0.81137(13) 0.24286(11) 0.0207(6) Uani 1 1 d . . .
C26 C 0.2158(4) 0.81400(13) 0.36413(11) 0.0244(7) Uani 1 1 d . . .
H26 H 0.1892 0.8515 0.3483 0.029 Uiso 1 1 calc R . .
C21 C 0.2153(4) 0.76439(13) 0.07223(11) 0.0224(7) Uani 1 1 d . . .
C16 C 0.2341(4) 0.75595(13) 0.01833(11) 0.0260(7) Uani 1 1 d . . .
H16 H 0.1804 0.7834 -0.0073 0.031 Uiso 1 1 calc R . .
C22 C 0.2825(4) 0.73538(13) 0.17006(11) 0.0226(7) Uani 1 1 d . . .
C30 C 0.4125(5) 0.87567(15) 0.14310(14) 0.0301(8) Uani 1 1 d . . .
N6 N 0.2973(4) 0.70953(11) 0.35486(10) 0.0315(6) Uani 1 1 d . . .
C29 C 0.2143(4) 0.80547(14) 0.41873(11) 0.0270(7) Uani 1 1 d . . .
H29 H 0.1872 0.8378 0.4403 0.032 Uiso 1 1 calc R . .
C27 C 0.2938(5) 0.70313(15) 0.40791(12) 0.0366(8) Uani 1 1 d . . .
H27 H 0.3208 0.6652 0.4230 0.044 Uiso 1 1 calc R . .
C17 C 0.3347(4) 0.70571(14) 0.00375(12) 0.0288(7) Uani 1 1 d . . .
H17 H 0.3470 0.6989 -0.0321 0.035 Uiso 1 1 calc R . .
C18 C 0.4168(4) 0.66561(14) 0.04221(12) 0.0286(7) Uani 1 1 d . . .
H18 H 0.4847 0.6321 0.0320 0.034 Uiso 1 1 calc R . .
C28 C 0.2526(4) 0.74945(14) 0.44101(12) 0.0320(8) Uani 1 1 d . . .
H28 H 0.2507 0.7431 0.4774 0.038 Uiso 1 1 calc R . .
N7 N 0.7742(3) 0.71740(12) 0.23902(10) 0.0275(6) Uani 1 1 d . . .
N8 N 0.7806(3) 0.81134(12) 0.26164(10) 0.0272(6) Uani 1 1 d . . .
C31 C 0.7832(4) 0.77361(13) 0.22055(12) 0.0260(7) Uani 1 1 d . . .
H31A H 0.7899 0.7846 0.1852 0.031 Uiso 1 1 calc R . .
C33 C 0.7676(4) 0.77825(13) 0.30717(12) 0.0274(7) Uani 1 1 d . . .
H33 H 0.7625 0.7934 0.3414 0.033 Uiso 1 1 calc R . .
C32 C 0.7634(4) 0.71952(13) 0.29281(12) 0.0278(7) Uani 1 1 d . . .
H32A H 0.7548 0.6866 0.3153 0.033 Uiso 1 1 calc R . .
N9 N 0.2199(3) 0.98377(12) 0.23377(10) 0.0263(6) Uani 1 1 d . . .
N10 N 0.2204(3) 1.07618(12) 0.26051(11) 0.0269(6) Uani 1 1 d . . .
C34 C 0.2475(5) 1.02002(14) 0.19099(12) 0.0344(8) Uani 1 1 d . . .
H34 H 0.2632 1.0069 0.1567 0.041 Uiso 1 1 calc R . .
C36 C 0.2037(4) 1.01931(13) 0.27546(12) 0.0249(7) Uani 1 1 d . . .
H36 H 0.1840 1.0064 0.3095 0.030 Uiso 1 1 calc R . .
C35 C 0.2478(4) 1.07697(14) 0.20724(13) 0.0327(8) Uani 1 1 d . . .
H35 H 0.2634 1.1110 0.1866 0.039 Uiso 1 1 calc R . .
C14A C 0.6308(8) 0.5570(2) 0.4365(2) 0.0356(12) Uani 0.597(3) 1 d P A 1
H14A H 0.5984 0.5664 0.4703 0.043 Uiso 0.597(3) 1 calc PR A 1
C13A C 0.6876(9) 0.6010(3) 0.4031(2) 0.0329(13) Uani 0.597(3) 1 d P A 1
H13A H 0.6964 0.6404 0.4158 0.039 Uiso 0.597(3) 1 calc PR A 1
C15A C 0.6239(8) 0.4980(3) 0.4178(2) 0.0290(12) Uani 0.597(3) 1 d P A 1
H15A H 0.5963 0.4662 0.4399 0.035 Uiso 0.597(3) 1 calc PR A 1
N3A N 0.7310(10) 0.5911(4) 0.3535(4) 0.0256(15) Uani 0.597(3) 1 d P A 1
C12A C 0.6584(12) 0.4874(4) 0.3663(4) 0.0258(10) Uiso 0.403(3) 1 d P A 1
H12A H 0.6282 0.4501 0.3504 0.031 Uiso 0.403(3) 1 calc PR A 1
C14B C 0.7725(13) 0.5437(4) 0.4508(3) 0.0356(12) Uani 0.403(3) 1 d P A 2
H14B H 0.7761 0.5503 0.4874 0.043 Uiso 0.403(3) 1 calc PR A 2
C13B C 0.8075(13) 0.5905(4) 0.4158(4) 0.0329(13) Uani 0.403(3) 1 d P A 2
H13B H 0.8355 0.6284 0.4306 0.039 Uiso 0.403(3) 1 calc PR A 2
C15B C 0.7329(12) 0.4882(4) 0.4290(4) 0.0290(12) Uani 0.403(3) 1 d P A 2
H15B H 0.7169 0.4553 0.4510 0.035 Uiso 0.403(3) 1 calc PR A 2
N3B N 0.8039(16) 0.5850(7) 0.3634(6) 0.0256(15) Uani 0.403(3) 1 d P A 2
C12B C 0.7162(8) 0.4806(3) 0.3724(2) 0.0258(10) Uiso 0.597(3) 1 d P A 2
H12B H 0.6915 0.4426 0.3573 0.031 Uiso 0.597(3) 1 calc PR A 2

loop_
_atom_site_aniso_label
_atom_site_aniso_U_11
_atom_site_aniso_U_22
_atom_site_aniso_U_33
_atom_site_aniso_U_23
_atom_site_aniso_U_13
_atom_site_aniso_U_12
N11 0.042(3) 0.035(3) 0.018(3) 0.002(3) 0.008(2) 0.003(3)
C37 0.029(3) 0.025(3) 0.016(3) 0.008(3) 0.005(3) -0.003(3)
C38 0.027(3) 0.029(4) 0.022(3) -0.003(3) 0.004(3) 0.001(3)
S1 0.0273(4) 0.0243(4) 0.0218(4) -0.0026(3) 0.0033(3) -0.0026(3)
O3 0.0424(13) 0.0207(12) 0.0268(12) -0.0024(10) 0.0030(10) -0.0020(9)
N1 0.0249(14) 0.0202(14) 0.0227(13) -0.0003(11) 0.0017(11) 0.0004(10)
O2 0.0246(11) 0.0360(13) 0.0228(11) -0.0008(10) 0.0033(9) -0.0019(9)
O1 0.0381(13) 0.0246(12) 0.0249(12) -0.0059(10) 0.0050(10) -0.0036(9)
O4 0.0376(13) 0.0185(12) 0.0233(12) 0.0013(9) 0.0055(9) 0.0008(9)
C8 0.0243(16) 0.0211(16) 0.0219(16) -0.0020(13) 0.0014(12) 0.0023(12)
N2 0.0350(15) 0.0198(14) 0.0203(14) -0.0020(12) 0.0018(11) -0.0028(11)
C4 0.0233(16) 0.0219(16) 0.0215(16) 0.0001(13) 0.0028(12) 0.0045(12)
C10 0.0165(15) 0.0252(18) 0.0256(17) -0.0039(15) 0.0025(12) 0.0020(12)
C3 0.0199(16) 0.0241(17) 0.0275(17) 0.0006(14) 0.0021(13) 0.0028(13)
C7 0.0226(16) 0.0213(17) 0.0238(16) -0.0023(14) 0.0018(13) -0.0016(12)
C1 0.0243(17) 0.0311(19) 0.037(2) 0.0065(16) 0.0070(14) -0.0009(14)
C6 0.0294(18) 0.0349(19) 0.0250(17) 0.0057(15) 0.0097(14) 0.0052(14)
C9 0.030(2) 0.0233(19) 0.034(2) 0.0008(17) 0.0054(16) 0.0019(15)
C5 0.0261(17) 0.0285(18) 0.0231(17) -0.0016(14) 0.0027(13) 0.0041(13)
C11 0.045(2) 0.0221(18) 0.0299(18) -0.0095(15) 0.0137(15) -0.0051(14)
C2 0.0271(17) 0.0251(17) 0.0297(18) 0.0005(14) 0.0024(14) -0.0022(13)
S2 0.0274(4) 0.0276(4) 0.0237(4) 0.0030(4) 0.0046(3) 0.0039(3)
O7 0.0406(13) 0.0195(12) 0.0231(11) 0.0023(10) 0.0056(9) 0.0044(9)
O8 0.0353(12) 0.0189(12) 0.0246(12) -0.0015(9) 0.0067(9) -0.0011(9)
N5 0.0315(15) 0.0167(14) 0.0237(14) -0.0017(12) 0.0079(11) 0.0009(11)
O6 0.0425(13) 0.0272(12) 0.0264(12) 0.0074(10) 0.0060(10) 0.0063(10)
C25 0.0202(16) 0.0251(18) 0.0203(16) -0.0017(13) 0.0031(12) -0.0009(13)
N4 0.0298(14) 0.0225(14) 0.0227(14) 0.0011(11) 0.0047(11) 0.0004(11)
O5 0.0253(12) 0.0424(13) 0.0256(11) 0.0009(10) 0.0035(9) 0.0035(10)
C20 0.0207(16) 0.0254(17) 0.0226(16) -0.0009(14) 0.0039(12) -0.0023(13)
C19 0.0270(17) 0.0275(17) 0.0244(17) -0.0003(14) 0.0032(13) 0.0013(14)
C23 0.0218(16) 0.0203(16) 0.0221(16) 0.0011(13) 0.0036(12) -0.0001(12)
C24 0.0177(15) 0.0198(17) 0.0245(16) -0.0001(14) 0.0015(12) -0.0020(12)
C26 0.0243(17) 0.0218(17) 0.0276(17) -0.0019(14) 0.0058(13) -0.0008(12)
C21 0.0215(16) 0.0254(17) 0.0213(16) -0.0027(13) 0.0067(13) -0.0028(12)
C16 0.0276(17) 0.0282(18) 0.0225(17) 0.0035(14) 0.0034(13) -0.0050(13)
C22 0.0211(16) 0.0245(17) 0.0226(16) -0.0030(14) 0.0041(13) 0.0002(12)
C30 0.036(2) 0.0228(18) 0.033(2) 0.0013(17) 0.0108(16) -0.0020(15)
N6 0.0466(17) 0.0240(15) 0.0245(15) 0.0020(12) 0.0073(12) 0.0046(12)
C29 0.0268(17) 0.0294(18) 0.0253(17) -0.0067(15) 0.0058(13) -0.0035(13)
C27 0.058(2) 0.0297(19) 0.0225(18) 0.0066(15) 0.0076(16) 0.0097(16)
C17 0.0311(18) 0.0338(19) 0.0229(17) -0.0045(15) 0.0086(14) -0.0049(15)
C18 0.0271(18) 0.0284(18) 0.0314(18) -0.0063(15) 0.0081(14) -0.0017(14)
C28 0.037(2) 0.037(2) 0.0219(17) -0.0003(16) 0.0043(14) 0.0055(15)
N7 0.0299(15) 0.0206(15) 0.0316(16) -0.0024(13) 0.0028(12) -0.0022(11)
N8 0.0249(14) 0.0220(15) 0.0348(16) 0.0001(13) 0.0043(11) 0.0010(11)
C31 0.0260(17) 0.0247(18) 0.0274(18) 0.0002(15) 0.0034(13) -0.0023(13)
C33 0.0295(18) 0.0294(19) 0.0244(17) 0.0055(15) 0.0076(14) 0.0008(14)
C32 0.0326(18) 0.0208(17) 0.0310(19) 0.0046(15) 0.0085(14) -0.0008(14)
N9 0.0301(15) 0.0221(15) 0.0277(15) 0.0022(13) 0.0078(11) -0.0008(12)
N10 0.0301(15) 0.0189(15) 0.0320(17) -0.0007(13) 0.0054(12) -0.0018(11)
C34 0.049(2) 0.0293(19) 0.0275(18) 0.0055(16) 0.0167(16) 0.0025(16)
C36 0.0239(17) 0.0252(18) 0.0256(17) 0.0016(15) 0.0036(13) 0.0002(13)
C35 0.041(2) 0.0253(19) 0.035(2) 0.0061(16) 0.0155(16) 0.0019(15)
C14A 0.046(3) 0.039(3) 0.023(3) -0.004(2) 0.009(3) 0.001(3)
C13A 0.052(4) 0.020(3) 0.027(3) -0.006(2) 0.006(3) 0.004(3)
C15A 0.033(4) 0.031(3) 0.023(3) 0.006(2) 0.005(3) 0.000(3)
N3A 0.032(5) 0.024(3) 0.019(4) -0.003(2) -0.001(3) 0.002(4)
C14B 0.046(3) 0.039(3) 0.023(3) -0.004(2) 0.009(3) 0.001(3)
C13B 0.052(4) 0.020(3) 0.027(3) -0.006(2) 0.006(3) 0.004(3)
C15B 0.033(4) 0.031(3) 0.023(3) 0.006(2) 0.005(3) 0.000(3)
N3B 0.032(5) 0.024(3) 0.019(4) -0.003(2) -0.001(3) 0.002(4)

loop_
_atom_type_symbol
_atom_type_description
_atom_type_scat_dispersion_real
_atom_type_scat_dispersion_imag
_atom_type_scat_source
C C 0.0033 0.0016 'International Tables Vol C Tables 4.2.6.8 and 6.1.1.4'
H H 0.0000 0.0000 'International Tables Vol C Tables 4.2.6.8 and 6.1.1.4'
N N 0.0061 0.0033 'International Tables Vol C Tables 4.2.6.8 and 6.1.1.4'
O O 0.0106 0.0060 'International Tables Vol C Tables 4.2.6.8 and 6.1.1.4'
S S 0.1246 0.1234 'International Tables Vol C Tables 4.2.6.8 and 6.1.1.4'

loop_
_geom_angle_atom_site_label_1
_geom_angle_atom_site_label_2
_geom_angle_atom_site_label_3
_geom_angle
N11 C37 C38 179.9(7)
C37 C38 H38A 109.5
C37 C38 H38B 109.5
H38A C38 H38B 109.5
C37 C38 H38C 109.5
H38A C38 H38C 109.5
H38B C38 H38C 109.5
O2 S1 O1 118.06(12)
O2 S1 N1 108.56(11)
O1 S1 N1 108.66(12)
O2 S1 C4 109.78(12)
O1 S1 C4 109.47(12)
N1 S1 C4 100.93(13)
C8 N1 C9 114.4(2)
C8 N1 S1 112.89(18)
C9 N1 S1 114.3(2)
C7 C8 N1 120.6(2)
C7 C8 C10 125.4(3)
N1 C8 C10 114.0(2)
C10 N2 C11 129.5(3)
C10 N2 H10 115.0(17)
C11 N2 H10 115.4(17)
C5 C4 C3 122.5(3)
C5 C4 S1 121.8(2)
C3 C4 S1 115.6(2)
O4 C10 N2 122.9(3)
O4 C10 C8 122.5(3)
N2 C10 C8 114.6(3)
C2 C3 C4 117.9(3)
C2 C3 C7 119.7(3)
C4 C3 C7 122.4(2)
O3 C7 C8 124.2(3)
O3 C7 C3 117.2(2)
C8 C7 C3 118.6(3)
C6 C1 C2 121.2(3)
C6 C1 H1A 119.4
C2 C1 H1A 119.4
C1 C6 C5 120.0(3)
C1 C6 H6 120.0
C5 C6 H6 120.0
N1 C9 H3 110.1(16)
N1 C9 H2 107.0(17)
H3 C9 H2 107(2)
N1 C9 H1 111.0(19)
H3 C9 H1 107(3)
H2 C9 H1 114(3)
C6 C5 C4 118.6(3)
C6 C5 H5 120.7
C4 C5 H5 120.7
N3A C11 C12A 121.9(6)
N3A C11 N3B 23.2(5)
C12A C11 N3B 121.3(8)
N3A C11 N2 108.4(5)
C12A C11 N2 124.5(5)
N3B C11 N2 114.2(7)
N3A C11 C12B 126.1(5)
C12A C11 C12B 17.6(4)
N3B C11 C12B 117.4(7)
N2 C11 C12B 125.4(3)
C3 C2 C1 119.7(3)
C3 C2 H2A 120.2
C1 C2 H2A 120.2
O5 S2 O6 118.28(12)
O5 S2 N4 108.44(12)
O6 S2 N4 109.22(12)
O5 S2 C21 109.43(13)
O6 S2 C21 108.95(12)
N4 S2 C21 101.16(13)
C24 N5 C25 130.7(3)
C24 N5 H14 113.8(17)
C25 N5 H14 115.4(17)
N6 C25 C26 123.4(3)
N6 C25 N5 112.2(2)
C26 C25 N5 124.4(3)
C23 N4 C30 114.3(2)
C23 N4 S2 112.77(18)
C30 N4 S2 115.2(2)
C21 C20 C19 118.0(2)
C21 C20 C22 122.1(2)
C19 C20 C22 119.9(3)
C18 C19 C20 120.4(3)
C18 C19 H19 119.8
C20 C19 H19 119.8
C22 C23 N4 121.1(2)
C22 C23 C24 124.9(3)
N4 C23 C24 114.0(2)
O8 C24 N5 122.3(3)
O8 C24 C23 123.2(3)
N5 C24 C23 114.5(2)
C29 C26 C25 117.4(3)
C29 C26 H26 121.3
C25 C26 H26 121.3
C20 C21 C16 122.3(3)
C20 C21 S2 116.5(2)
C16 C21 S2 121.2(2)
C17 C16 C21 118.4(3)
C17 C16 H16 120.8
C21 C16 H16 120.8
O7 C22 C23 124.8(3)
O7 C22 C20 116.7(2)
C23 C22 C20 118.6(3)
N4 C30 H12 107.5(15)
N4 C30 H13 110.6(16)
H12 C30 H13 105(2)
N4 C30 H24 109.8(16)
H12 C30 H24 112(2)
H13 C30 H24 112(2)
C25 N6 C27 117.4(3)
C28 C29 C26 120.2(3)
C28 C29 H29 119.9
C26 C29 H29 119.9
N6 C27 C28 123.6(3)
N6 C27 H27 118.2
C28 C27 H27 118.2
C18 C17 C16 120.4(3)
C18 C17 H17 119.8
C16 C17 H17 119.8
C17 C18 C19 120.5(3)
C17 C18 H18 119.8
C19 C18 H18 119.8
C27 C28 C29 118.1(3)
C27 C28 H28 121.0
C29 C28 H28 121.0
C31 N7 C32 108.9(3)
C31 N7 H7 129.0(18)
C32 N7 H7 121.9(17)
C31 N8 C33 108.8(3)
C31 N8 H31 124(2)
C33 N8 H31 126(2)
N8 C31 N7 108.0(3)
N8 C31 H31A 126.0
N7 C31 H31A 126.0
C32 C33 N8 107.0(3)
C32 C33 H33 126.5
N8 C33 H33 126.5
C33 C32 N7 107.3(3)
C33 C32 H32A 126.4
N7 C32 H32A 126.4
C36 N9 C34 107.8(3)
C36 N9 H22 119(2)
C34 N9 H22 133(2)
C36 N10 C35 108.4(3)
C36 N10 H32 129(2)
C35 N10 H32 122(2)
C35 C34 N9 108.0(3)
C35 C34 H34 126.0
N9 C34 H34 126.0
N10 C36 N9 108.7(3)
N10 C36 H36 125.7
N9 C36 H36 125.7
C34 C35 N10 107.1(3)
C34 C35 H35 126.5
N10 C35 H35 126.5
C13A C14A C15A 117.4(5)
C13A C14A H14A 121.3
C15A C14A H14A 121.3
N3A C13A C14A 124.7(7)
N3A C13A H13A 117.7
C14A C13A H13A 117.7
C12A C15A C14A 118.7(6)
C12A C15A H15A 120.7
C14A C15A H15A 120.7
C13A N3A C11 115.7(8)
C11 C12A C15A 119.1(8)
C11 C12A H12A 120.4
C15A C12A H12A 120.4
C15B C14B C13B 117.2(8)
C15B C14B H14B 121.4
C13B C14B H14B 121.4
N3B C13B C14B 125.2(11)
N3B C13B H13B 117.4
C14B C13B H13B 117.4
C14B C15B C12B 119.9(8)
C14B C15B H15B 120.1
C12B C15B H15B 120.1
C13B N3B C11 119.6(13)
C15B C12B C11 119.5(6)
C15B C12B H12B 120.2
C11 C12B H12B 120.2

loop_
_geom_bond_atom_site_label_1
_geom_bond_atom_site_label_2
_geom_bond_distance
N11 C37 1.138(7)
C37 C38 1.464(8)
C38 H38A 0.9600
C38 H38B 0.9600
C38 H38C 0.9600
S1 O2 1.4307(19)
S1 O1 1.4316(19)
S1 N1 1.640(2)
S1 C4 1.755(3)
O3 C7 1.287(3)
N1 C8 1.446(3)
N1 C9 1.479(4)
O4 C10 1.251(3)
C8 C7 1.399(4)
C8 C10 1.463(4)
N2 C10 1.359(3)
N2 C11 1.393(4)
N2 H10 1.01(3)
C4 C5 1.387(4)
C4 C3 1.402(4)
C3 C2 1.391(4)
C3 C7 1.499(4)
C1 C6 1.384(4)
C1 C2 1.396(4)
C1 H1A 0.9300
C6 C5 1.385(4)
C6 H6 0.9300
C9 H3 0.97(3)
C9 H2 0.98(3)
C9 H1 0.95(3)
C5 H5 0.9300
C11 N3A 1.358(10)
C11 C12A 1.366(9)
C11 N3B 1.374(16)
C11 C12B 1.443(7)
C2 H2A 0.9300
S2 O5 1.431(2)
S2 O6 1.432(2)
S2 N4 1.634(2)
S2 C21 1.755(3)
O7 C22 1.285(3)
O8 C24 1.243(3)
N5 C24 1.361(4)
N5 C25 1.401(3)
N5 H14 0.95(3)
C25 N6 1.333(4)
C25 C26 1.392(4)
N4 C23 1.451(3)
N4 C30 1.489(4)
C20 C21 1.391(4)
C20 C19 1.394(4)
C20 C22 1.504(4)
C19 C18 1.388(4)
C19 H19 0.9300
C23 C22 1.391(4)
C23 C24 1.466(4)
C26 C29 1.389(4)
C26 H26 0.9300
C21 C16 1.392(4)
C16 C17 1.385(4)
C16 H16 0.9300
C30 H12 1.04(3)
C30 H13 0.95(3)
C30 H24 0.99(3)
N6 C27 1.346(4)
C29 C28 1.374(4)
C29 H29 0.9300
C27 C28 1.373(4)
C27 H27 0.9300
C17 C18 1.383(4)
C17 H17 0.9300
C18 H18 0.9300
C28 H28 0.9300
N7 C31 1.333(4)
N7 C32 1.367(4)
N7 H7 0.97(3)
N8 C31 1.332(4)
N8 C33 1.373(4)
N8 H31 0.98(3)
C31 H31A 0.9300
C33 C32 1.349(4)
C33 H33 0.9300
C32 H32A 0.9300
N9 C36 1.328(4)
N9 C34 1.375(4)
N9 H22 0.97(3)
N10 C36 1.324(4)
N10 C35 1.378(4)
N10 H32 0.84(3)
C34 C35 1.326(4)
C34 H34 0.9300
C36 H36 0.9300
C35 H35 0.9300
C14A C13A 1.377(7)
C14A C15A 1.388(8)
C14A H14A 0.9300
C13A N3A 1.336(11)
C13A H13A 0.9300
C15A C12A 1.367(10)
C15A H15A 0.9300
C12A H12A 0.9300
C14B C15B 1.359(12)
C14B C13B 1.400(12)
C14B H14B 0.9300
C13B N3B 1.323(18)
C13B H13B 0.9300
C15B C12B 1.426(11)
C15B H15B 0.9300
C12B H12B 0.9300
